data_4103397
loop_
_publ_author_name
'Atsushi Kobayashi'
'Masa-aki Dosen'
'Mee Chang'
'Kiyohiko Nakajima'
'Shin-ichiro Noro'
'Masako Kato'

_publ_contact_author_email akoba@sci.hokudai.ac.jp
_publ_contact_author_fax +81-11-706-3447
_publ_contact_author_name 'Atsushi Kobayashi'
_publ_contact_author_phone +81-11-706-3819
_publ_section_title
;
 Synthesis of Metal-Hydrazone Complexes and Vapochromic Behavior of Their
 Hydrogen-Bonded Proton-Transfer Assemblies
;
_journal_name_full 'Journal of the American Chemical Society'
_journal_page_first 15286
_journal_page_last 15298
_journal_paper_doi 10.1021/ja1063444
_journal_volume 132
_journal_year 2010
_chemical_formula_moiety 'C32 H26 Br4 N6 O4 Pd2 S2 '
_chemical_formula_sum 'C32 H26 Br4 N6 O4 Pd2 S2'
_chemical_formula_weight 1155.13
_space_group_IT_number 15
_symmetry_cell_setting monoclinic
_symmetry_Int_Tables_number 15
_symmetry_space_group_name_Hall '-C 2yc'
_symmetry_space_group_name_H-M 'C 1 2/c 1'
_audit_creation_date 2010-06-03
_audit_creation_method 'by CrystalStructure 3.8'
_cell_angle_alpha 90.0000
_cell_angle_beta 117.6815(5)
_cell_angle_gamma 90.0000
_cell_formula_units_Z 8
_cell_length_a 40.443(8)
_cell_length_b 8.8478(15)
_cell_length_c 21.617(4)
_cell_measurement_temperature 110.1
_cell_measurement_theta_max 27.5
_cell_measurement_theta_min 3.0
_cell_volume 6850(2)
_computing_cell_refinement CrystalClear
_computing_data_collection CrystalClear
_computing_data_reduction CrystalStructure
_computing_publication_material 'CrystalStructure 3.8'
_computing_structure_refinement SHELXL
_computing_structure_solution SIR92
_diffrn_ambient_temperature 110.1
_diffrn_detector_area_resol_mean 7.31
_diffrn_measured_fraction_theta_full 0.994
_diffrn_measured_fraction_theta_max 0.994
_diffrn_measurement_device_type 'Rigaku Mercury'
_diffrn_measurement_method \w
_diffrn_radiation_type 'Mo K\a'
_diffrn_radiation_wavelength 0.71070
_diffrn_reflns_av_R_equivalents 0.035
_diffrn_reflns_limit_h_max 51
_diffrn_reflns_limit_h_min -52
_diffrn_reflns_limit_k_max 11
_diffrn_reflns_limit_k_min -7
_diffrn_reflns_limit_l_max 27
_diffrn_reflns_limit_l_min -28
_diffrn_reflns_number 25619
_diffrn_reflns_theta_full 27.48
_diffrn_reflns_theta_max 27.48
_exptl_absorpt_coefficient_mu 5.903
_exptl_absorpt_correction_T_max 0.554
_exptl_absorpt_correction_T_min 0.328
_exptl_absorpt_correction_type multi-scan
_exptl_absorpt_process_details 'Jacobson, R. (1998) Private communication'
_exptl_crystal_colour red
_exptl_crystal_density_diffrn 2.240
_exptl_crystal_density_method 'not measured'
_exptl_crystal_description platelet
_exptl_crystal_F_000 4448.00
_exptl_crystal_size_max 0.50
_exptl_crystal_size_mid 0.10
_exptl_crystal_size_min 0.10
_refine_diff_density_max 2.82
_refine_diff_density_min -0.74
_refine_ls_extinction_method none
_refine_ls_goodness_of_fit_ref 0.967
_refine_ls_hydrogen_treatment refall
_refine_ls_number_parameters 460
_refine_ls_number_reflns 7815
_refine_ls_R_factor_gt 0.0338
_refine_ls_shift/su_max 0.0010
_refine_ls_structure_factor_coef Fsqd
_refine_ls_weighting_details 'w = 1/[\s^2^(Fo^2^)+(0.0178P)^2^+0.0000P] where P=(Fo^2^+2Fc^2^)/3'
_refine_ls_weighting_scheme calc
_refine_ls_wR_factor_ref 0.0758
_reflns_number_gt 5880
_reflns_number_total 7815
_reflns_threshold_expression F^2^>2.0\s(F^2^)
_cod_data_source_file ja1063444_si_006.cif
_cod_data_source_block '__Complex6_[PdBr(Hmtbhp)]2(BA)-110K'
_cod_original_formula_sum 'C32 H26 Br4 N6 O4 Pd2 S2 '
_cod_database_code 4103397

loop_
_symmetry_equiv_pos_site_id
_symmetry_equiv_pos_as_xyz
1 +X,+Y,+Z
2 -X,+Y,1/2-Z
3 -X,-Y,-Z
4 +X,-Y,1/2+Z
5 1/2+X,1/2+Y,+Z
6 1/2-X,1/2+Y,1/2-Z
7 1/2-X,1/2-Y,-Z
8 1/2+X,1/2-Y,1/2+Z

loop_
_atom_site_label
_atom_site_type_symbol
_atom_site_fract_x
_atom_site_fract_y
_atom_site_fract_z
_atom_site_U_iso_or_equiv
_atom_site_adp_type
_atom_site_occupancy
_atom_site_symmetry_multiplicity
_atom_site_calc_flag
_atom_site_refinement_flags
Pd(1) Pd 0.272231(10) 0.36324(4) 0.95100(2) 0.01234(8) Uani 1.00 1 d .
Pd(1b) Pd 0.474395(10) 0.39366(4) 1.032311(19) 0.01172(7) Uani 1.00 1 d .
Br(1) Br 0.303864(14) 0.18225(5) 0.91220(3) 0.02125(12) Uani 1.00 1 d .
Br(2) Br 0.439293(13) 0.12839(5) 1.10393(3) 0.01789(11) Uani 1.00 1 d .
Br(3) Br 0.313510(13) -0.37407(5) 0.90123(3) 0.01654(11) Uani 1.00 1 d .
Br(1b) Br 0.441931(13) 0.57517(5) 1.06930(3) 0.01748(11) Uani 1.00 1 d .
S(1) S 0.31509(3) 0.30218(12) 1.05994(7) 0.0154(2) Uani 1.00 1 d .
S(1b) S 0.42959(3) 0.43657(12) 0.92222(6) 0.0140(2) Uani 1.00 1 d .
O(1) O 0.42656(9) -0.0048(3) 0.96463(18) 0.0158(7) Uani 1.00 1 d .
O(2) O 0.37895(9) -0.2218(3) 0.88716(17) 0.0176(7) Uani 1.00 1 d .
O(3) O 0.32578(9) -0.2379(3) 1.03986(17) 0.0148(7) Uani 1.00 1 d .
O(4) O 0.37270(9) -0.0175(3) 1.11621(18) 0.0169(7) Uani 1.00 1 d .
N(1) N 0.24450(10) 0.5139(3) 0.9788(2) 0.0108(8) Uani 1.00 1 d .
N(2) N 0.21406(11) 0.5724(4) 0.9216(2) 0.0144(8) Uani 1.00 1 d .
N(3) N 0.23170(10) 0.4226(3) 0.8540(2) 0.0132(8) Uani 1.00 1 d .
N(1b) N 0.50230(10) 0.2392(3) 1.0071(2) 0.0109(8) Uani 1.00 1 d .
N(3b) N 0.51622(10) 0.3484(3) 1.1301(2) 0.0137(8) Uani 1.00 1 d .
N(2b) N 0.53246(10) 0.1818(4) 1.0660(2) 0.0143(8) Uani 1.00 1 d .
C(1) C 0.30710(13) 0.4063(4) 1.1226(2) 0.0138(9) Uani 1.00 1 d .
C(2) C 0.32996(13) 0.3645(5) 1.1906(2) 0.0188(10) Uani 1.00 1 d .
C(3) C 0.32754(13) 0.4347(5) 1.2463(2) 0.0182(10) Uani 1.00 1 d .
C(4) C 0.30138(13) 0.5481(5) 1.2322(2) 0.0209(11) Uani 1.00 1 d .
C(5) C 0.27776(13) 0.5879(5) 1.1640(2) 0.0172(10) Uani 1.00 1 d .
C(6) C 0.27979(12) 0.5162(4) 1.1071(2) 0.0134(9) Uani 1.00 1 d .
C(7) C 0.25072(12) 0.5656(4) 1.0387(2) 0.0127(9) Uani 1.00 1 d .
C(8) C 0.20723(13) 0.5203(4) 0.8577(2) 0.0138(10) Uani 1.00 1 d .
C(9) C 0.17579(13) 0.5695(5) 0.7972(2) 0.0183(10) Uani 1.00 1 d .
C(10) C 0.17140(14) 0.5243(4) 0.7338(2) 0.0199(11) Uani 1.00 1 d .
C(11) C 0.19841(14) 0.4296(5) 0.7304(2) 0.0213(11) Uani 1.00 1 d .
C(12) C 0.22731(13) 0.3789(5) 0.7908(2) 0.0182(10) Uani 1.00 1 d .
C(13) C 0.35745(12) 0.3963(5) 1.0697(2) 0.0189(10) Uani 1.00 1 d .
C(14) C 0.40277(12) -0.0125(4) 1.0454(2) 0.0116(9) Uani 1.00 1 d .
C(15) C 0.40387(12) -0.0565(4) 0.9851(2) 0.0109(9) Uani 1.00 1 d .
C(16) C 0.37591(12) -0.1775(4) 0.9379(2) 0.0119(9) Uani 1.00 1 d .
C(17) C 0.34905(13) -0.2282(4) 0.9592(2) 0.0140(10) Uani 1.00 1 d .
C(18) C 0.34798(12) -0.1845(4) 1.0186(2) 0.0117(9) Uani 1.00 1 d .
C(19) C 0.37581(12) -0.0621(4) 1.0654(2) 0.0119(9) Uani 1.00 1 d .
C(9b) C 0.56886(13) 0.1834(5) 1.1900(2) 0.0166(10) Uani 1.00 1 d .
C(10b) C 0.57308(13) 0.2376(4) 1.2522(2) 0.0167(10) Uani 1.00 1 d .
C(11b) C 0.54962(13) 0.3513(4) 1.2539(2) 0.0177(10) Uani 1.00 1 d .
C(2b) C 0.41179(13) 0.3461(5) 0.7920(2) 0.0192(10) Uani 1.00 1 d .
C(3b) C 0.41518(14) 0.2735(5) 0.7387(2) 0.0207(11) Uani 1.00 1 d .
C(5b) C 0.47057(14) 0.1548(5) 0.8233(2) 0.0197(11) Uani 1.00 1 d .
C(7b) C 0.49723(12) 0.1843(4) 0.9483(2) 0.0138(10) Uani 1.00 1 d .
C(8b) C 0.53926(12) 0.2395(4) 1.1286(2) 0.0133(9) Uani 1.00 1 d .
C(4b) C 0.44502(14) 0.1777(5) 0.7550(2) 0.0221(11) Uani 1.00 1 d .
C(13b) C 0.38837(12) 0.3444(4) 0.9178(2) 0.0191(11) Uani 1.00 1 d .
C(6b) C 0.46754(13) 0.2260(4) 0.8792(2) 0.0142(10) Uani 1.00 1 d .
C(12b) C 0.52181(13) 0.4038(4) 1.1924(2) 0.0163(10) Uani 1.00 1 d .
C(1b) C 0.43760(13) 0.3242(4) 0.8617(2) 0.0154(10) Uani 1.00 1 d .
H(1) H 0.2449 0.3109 0.7884 0.022 Uiso 1.00 1 c R
H(2) H 0.1965 0.4013 0.6865 0.026 Uiso 1.00 1 c R
H(3) H 0.1503 0.5563 0.6922 0.024 Uiso 1.00 1 c R
H(4) H 0.1578 0.6336 0.8006 0.022 Uiso 1.00 1 c R
H(5) H 0.2347 0.6443 1.0386 0.015 Uiso 1.00 1 c R
H(6) H 0.2597 0.6651 1.1549 0.021 Uiso 1.00 1 c R
H(7) H 0.2997 0.5984 1.2695 0.025 Uiso 1.00 1 c R
H(8) H 0.3436 0.4051 1.2931 0.022 Uiso 1.00 1 c R
H(9) H 0.3478 0.2863 1.1999 0.023 Uiso 1.00 1 c R
H(10) H 0.3507 0.4881 1.0411 0.023 Uiso 1.00 1 c R
H(11) H 0.3713 0.3280 1.0544 0.023 Uiso 1.00 1 c R
H(12) H 0.3731 0.4232 1.1188 0.023 Uiso 1.00 1 c R
H(13) H 0.438(2) -0.076(7) 0.944(3) 0.10(2) Uiso 1.00 1 c .
H(14) H 0.3105(16) -0.145(5) 1.063(3) 0.064(19) Uiso 1.00 1 c .
H(1b) H 0.3913 0.4125 0.7808 0.023 Uiso 1.00 1 c R
H(2b) H 0.3972 0.2892 0.6914 0.025 Uiso 1.00 1 c R
H(3b) H 0.4478 0.1278 0.7188 0.027 Uiso 1.00 1 c R
H(4b) H 0.4910 0.0890 0.8336 0.024 Uiso 1.00 1 c R
H(5b) H 0.5144 0.1094 0.9498 0.017 Uiso 1.00 1 c R
H(6b) H 0.5855 0.1098 1.1883 0.020 Uiso 1.00 1 c R
H(7b) H 0.5921 0.1978 1.2947 0.020 Uiso 1.00 1 c R
H(8b) H 0.5530 0.3914 1.2972 0.021 Uiso 1.00 1 c R
H(9b) H 0.5059 0.4817 1.1934 0.020 Uiso 1.00 1 c R
H(12b) H 0.3875 0.2394 0.9026 0.023 Uiso 1.00 1 c R
H(10b) H 0.3660 0.3979 0.8843 0.023 Uiso 1.00 1 c R
H(11b) H 0.3895 0.3461 0.9640 0.023 Uiso 1.00 1 c R

loop_
_atom_site_aniso_label
_atom_site_aniso_U_11
_atom_site_aniso_U_22
_atom_site_aniso_U_33
_atom_site_aniso_U_12
_atom_site_aniso_U_13
_atom_site_aniso_U_23
Pd(1) 0.01075(18) 0.01083(17) 0.0170(2) -0.00065(14) 0.00770(17) -0.00143(14)
Pd(1b) 0.01022(18) 0.01197(17) 0.0140(2) 0.00092(14) 0.00653(16) 0.00015(14)
Br(1) 0.0186(2) 0.0169(2) 0.0324(3) -0.0000(2) 0.0154(2) -0.0059(2)
Br(2) 0.0169(2) 0.0180(2) 0.0199(2) -0.0064(2) 0.0095(2) -0.0058(2)
Br(3) 0.0168(2) 0.0158(2) 0.0168(2) -0.00476(19) 0.0076(2) -0.00250(19)
Br(1b) 0.0173(2) 0.0154(2) 0.0225(3) 0.00388(19) 0.0116(2) 0.00089(19)
S(1) 0.0141(6) 0.0132(5) 0.0211(7) 0.0026(4) 0.0100(5) 0.0045(4)
S(1b) 0.0133(5) 0.0137(5) 0.0167(7) 0.0014(4) 0.0083(5) 0.0022(4)
O(1) 0.0195(18) 0.0119(15) 0.023(2) -0.0018(13) 0.0159(17) 0.0004(13)
O(2) 0.0181(18) 0.0219(17) 0.014(2) -0.0026(14) 0.0078(16) -0.0038(14)
O(3) 0.0160(17) 0.0154(15) 0.020(2) 0.0007(13) 0.0141(16) -0.0010(13)
O(4) 0.0177(18) 0.0202(16) 0.017(2) -0.0005(14) 0.0118(16) -0.0026(14)
N(1) 0.0087(19) 0.0078(17) 0.018(2) -0.0009(14) 0.0078(18) -0.0010(15)
N(2) 0.015(2) 0.0163(19) 0.012(2) 0.0031(16) 0.0057(19) 0.0004(16)
N(3) 0.013(2) 0.0121(18) 0.015(2) -0.0029(15) 0.0077(19) -0.0042(15)
N(1b) 0.0058(18) 0.0106(17) 0.017(2) -0.0001(15) 0.0057(18) 0.0029(15)
N(3b) 0.013(2) 0.0126(18) 0.018(2) -0.0039(15) 0.0094(19) 0.0002(16)
N(2b) 0.013(2) 0.0171(19) 0.012(2) 0.0021(16) 0.0050(18) -0.0023(16)
C(1) 0.013(2) 0.014(2) 0.016(2) -0.0008(18) 0.008(2) 0.0049(18)
C(2) 0.014(2) 0.023(2) 0.018(2) -0.003(2) 0.007(2) 0.005(2)
C(3) 0.014(2) 0.026(2) 0.011(2) -0.003(2) 0.003(2) 0.009(2)
C(4) 0.016(2) 0.027(2) 0.017(3) -0.001(2) 0.006(2) 0.001(2)
C(5) 0.012(2) 0.020(2) 0.019(2) 0.0022(19) 0.006(2) 0.003(2)
C(6) 0.010(2) 0.016(2) 0.013(2) -0.0037(18) 0.005(2) 0.0015(18)
C(7) 0.010(2) 0.011(2) 0.019(2) 0.0011(18) 0.009(2) -0.0009(18)
C(8) 0.019(2) 0.010(2) 0.018(2) -0.0042(18) 0.013(2) -0.0033(18)
C(9) 0.019(2) 0.015(2) 0.019(3) -0.0020(19) 0.007(2) -0.002(2)
C(10) 0.022(2) 0.018(2) 0.016(3) -0.003(2) 0.006(2) 0.001(2)
C(11) 0.027(2) 0.021(2) 0.017(3) -0.009(2) 0.012(2) -0.006(2)
C(12) 0.017(2) 0.019(2) 0.022(3) -0.001(2) 0.013(2) -0.005(2)
C(13) 0.010(2) 0.028(2) 0.018(2) 0.002(2) 0.006(2) 0.007(2)
C(14) 0.011(2) 0.010(2) 0.012(2) 0.0000(17) 0.003(2) -0.0015(17)
C(15) 0.009(2) 0.010(2) 0.012(2) 0.0010(17) 0.003(2) -0.0003(17)
C(16) 0.011(2) 0.011(2) 0.012(2) 0.0070(18) 0.004(2) 0.0041(18)
C(17) 0.014(2) 0.012(2) 0.016(2) -0.0002(18) 0.007(2) 0.0028(18)
C(18) 0.009(2) 0.013(2) 0.012(2) 0.0065(18) 0.005(2) 0.0044(18)
C(19) 0.008(2) 0.012(2) 0.013(2) 0.0047(17) 0.002(2) 0.0043(18)
C(9b) 0.013(2) 0.023(2) 0.017(2) 0.0008(19) 0.009(2) 0.002(2)
C(10b) 0.014(2) 0.021(2) 0.014(2) -0.001(2) 0.006(2) 0.005(2)
C(11b) 0.018(2) 0.020(2) 0.019(2) -0.001(2) 0.011(2) -0.002(2)
C(2b) 0.015(2) 0.022(2) 0.018(2) -0.001(2) 0.006(2) 0.002(2)
C(3b) 0.018(2) 0.026(2) 0.012(2) -0.006(2) 0.001(2) -0.002(2)
C(5b) 0.018(2) 0.020(2) 0.023(3) 0.004(2) 0.011(2) -0.001(2)
C(7b) 0.010(2) 0.010(2) 0.021(2) 0.0008(18) 0.007(2) 0.0004(19)
C(8b) 0.010(2) 0.017(2) 0.018(2) -0.0051(18) 0.011(2) -0.0019(19)
C(4b) 0.021(2) 0.021(2) 0.022(3) -0.002(2) 0.009(2) -0.006(2)
C(13b) 0.013(2) 0.024(2) 0.024(3) 0.005(2) 0.011(2) 0.006(2)
C(6b) 0.011(2) 0.014(2) 0.018(2) -0.0086(18) 0.007(2) -0.0051(19)
C(12b) 0.018(2) 0.017(2) 0.018(2) -0.0010(19) 0.012(2) -0.000(2)
C(1b) 0.017(2) 0.016(2) 0.016(2) -0.0032(19) 0.010(2) -0.0027(19)

loop_
_atom_type_symbol
_atom_type_description
_atom_type_scat_dispersion_real
_atom_type_scat_dispersion_imag
_atom_type_scat_source
C C 0.003 0.002
;
International Tables for Crystallography
(1992, Vol. C, Tables 4.2.6.8 and 6.1.1.4)
;
H H 0.000 0.000
;
International Tables for Crystallography
(1992, Vol. C, Table 6.1.1.4)
;
Br Br -0.290 2.459
;
International Tables for Crystallography
(1992, Vol. C, Tables 4.2.6.8 and 6.1.1.4)
;
N N 0.006 0.003
;
International Tables for Crystallography
(1992, Vol. C, Tables 4.2.6.8 and 6.1.1.4)
;
O O 0.011 0.006
;
International Tables for Crystallography
(1992, Vol. C, Tables 4.2.6.8 and 6.1.1.4)
;
Pd Pd -0.999 1.007
;
International Tables for Crystallography
(1992, Vol. C, Tables 4.2.6.8 and 6.1.1.4)
;
S S 0.125 0.123
;
International Tables for Crystallography
(1992, Vol. C, Tables 4.2.6.8 and 6.1.1.4)
;

loop_
_geom_angle_atom_site_label_1
_geom_angle_atom_site_label_2
_geom_angle_atom_site_label_3
_geom_angle
_geom_angle_publ_flag
Br(1) Pd(1) S(1) 85.97(4) yes
Br(1) Pd(1) N(1) 177.58(9) yes
Br(1) Pd(1) N(3) 96.64(12) yes
S(1) Pd(1) N(1) 96.44(10) yes
S(1) Pd(1) N(3) 177.22(14) yes
N(1) Pd(1) N(3) 80.94(16) yes
Br(1b) Pd(1b) S(1b) 86.79(3) yes
Br(1b) Pd(1b) N(1b) 176.84(11) yes
Br(1b) Pd(1b) N(3b) 95.94(12) yes
S(1b) Pd(1b) N(1b) 96.09(10) yes
S(1b) Pd(1b) N(3b) 177.26(13) yes
N(1b) Pd(1b) N(3b) 81.19(16) yes
Pd(1) S(1) C(1) 110.33(13) yes
Pd(1) S(1) C(13) 103.71(16) yes
C(1) S(1) C(13) 99.7(2) yes
Pd(1b) S(1b) C(13b) 104.36(15) yes
Pd(1b) S(1b) C(1b) 110.41(13) yes
C(13b) S(1b) C(1b) 100.7(2) yes
Pd(1) N(1) N(2) 111.8(3) yes
Pd(1) N(1) C(7) 131.6(2) yes
N(2) N(1) C(7) 116.5(4) yes
N(1) N(2) C(8) 117.4(4) yes
Pd(1) N(3) C(8) 111.6(3) yes
Pd(1) N(3) C(12) 129.1(3) yes
C(8) N(3) C(12) 119.3(3) yes
Pd(1b) N(1b) N(2b) 111.5(3) yes
Pd(1b) N(1b) C(7b) 132.5(2) yes
N(2b) N(1b) C(7b) 115.9(3) yes
Pd(1b) N(3b) C(8b) 111.4(3) yes
Pd(1b) N(3b) C(12b) 129.5(3) yes
C(8b) N(3b) C(12b) 119.0(3) yes
N(1b) N(2b) C(8b) 117.7(3) yes
S(1) C(1) C(2) 113.7(3) yes
S(1) C(1) C(6) 125.5(3) yes
C(2) C(1) C(6) 120.7(5) yes
C(1) C(2) C(3) 121.3(4) yes
C(2) C(3) C(4) 119.0(4) yes
C(3) C(4) C(5) 119.9(5) yes
C(4) C(5) C(6) 121.4(4) yes
C(1) C(6) C(5) 117.6(4) yes
C(1) C(6) C(7) 128.8(4) yes
C(5) C(6) C(7) 113.5(4) yes
N(1) C(7) C(6) 127.0(4) yes
N(2) C(8) N(3) 118.1(3) yes
N(2) C(8) C(9) 120.7(4) yes
N(3) C(8) C(9) 121.2(5) yes
C(8) C(9) C(10) 119.1(5) yes
C(9) C(10) C(11) 119.2(4) yes
C(10) C(11) C(12) 119.2(5) yes
N(3) C(12) C(11) 121.8(5) yes
Br(2) C(14) C(15) 117.3(3) yes
Br(2) C(14) C(19) 118.1(3) yes
C(15) C(14) C(19) 124.6(3) yes
O(1) C(15) C(14) 124.8(3) yes
O(1) C(15) C(16) 116.3(4) yes
C(14) C(15) C(16) 118.9(4) yes
O(2) C(16) C(15) 117.8(4) yes
O(2) C(16) C(17) 126.4(3) yes
C(15) C(16) C(17) 115.8(4) yes
Br(3) C(17) C(16) 117.0(3) yes
Br(3) C(17) C(18) 117.9(4) yes
C(16) C(17) C(18) 125.1(3) yes
O(3) C(18) C(17) 124.9(3) yes
O(3) C(18) C(19) 116.3(4) yes
C(17) C(18) C(19) 118.8(4) yes
O(4) C(19) C(14) 125.9(3) yes
O(4) C(19) C(18) 117.6(4) yes
C(14) C(19) C(18) 116.5(4) yes
C(10b) C(9b) C(8b) 118.1(4) yes
C(9b) C(10b) C(11b) 120.3(4) yes
C(10b) C(11b) C(12b) 118.9(5) yes
C(3b) C(2b) C(1b) 121.6(4) yes
C(2b) C(3b) C(4b) 119.1(4) yes
C(4b) C(5b) C(6b) 122.2(4) yes
N(1b) C(7b) C(6b) 126.3(4) yes
N(3b) C(8b) N(2b) 118.2(3) yes
N(3b) C(8b) C(9b) 121.6(4) yes
N(2b) C(8b) C(9b) 120.2(4) yes
C(3b) C(4b) C(5b) 120.0(5) yes
C(5b) C(6b) C(7b) 113.8(4) yes
C(5b) C(6b) C(1b) 117.0(4) yes
C(7b) C(6b) C(1b) 129.3(5) yes
N(3b) C(12b) C(11b) 121.9(4) yes
S(1b) C(1b) C(2b) 114.5(3) yes
S(1b) C(1b) C(6b) 125.3(3) yes
C(2b) C(1b) C(6b) 120.1(5) yes
C(15) O(1) H(13) 119(4) no
C(1) C(2) H(9) 119.4(5) no
C(3) C(2) H(9) 119.3(4) no
C(2) C(3) H(8) 120.5(4) no
C(4) C(3) H(8) 120.5(5) no
C(3) C(4) H(7) 120.0(4) no
C(5) C(4) H(7) 120.0(4) no
C(4) C(5) H(6) 119.3(5) no
C(6) C(5) H(6) 119.3(4) no
N(1) C(7) H(5) 116.5(3) no
C(6) C(7) H(5) 116.5(4) no
C(8) C(9) H(4) 120.5(5) no
C(10) C(9) H(4) 120.5(4) no
C(9) C(10) H(3) 120.4(5) no
C(11) C(10) H(3) 120.4(5) no
C(10) C(11) H(2) 120.4(4) no
C(12) C(11) H(2) 120.4(5) no
N(3) C(12) H(1) 119.1(4) no
C(11) C(12) H(1) 119.1(5) no
S(1) C(13) H(10) 109.5 no
S(1) C(13) H(11) 109.5 no
S(1) C(13) H(12) 109.5 no
H(10) C(13) H(11) 109.5 no
H(10) C(13) H(12) 109.5 no
H(11) C(13) H(12) 109.5 no
C(10b) C(9b) H(6b) 121.0(4) no
C(8b) C(9b) H(6b) 121.0(5) no
C(9b) C(10b) H(7b) 119.9(5) no
C(11b) C(10b) H(7b) 119.8(5) no
C(10b) C(11b) H(8b) 120.5(4) no
C(12b) C(11b) H(8b) 120.5(5) no
C(3b) C(2b) H(1b) 119.2(4) no
C(1b) C(2b) H(1b) 119.2(5) no
C(2b) C(3b) H(2b) 120.4(5) no
C(4b) C(3b) H(2b) 120.5(5) no
C(4b) C(5b) H(4b) 118.9(6) no
C(6b) C(5b) H(4b) 118.9(4) no
N(1b) C(7b) H(5b) 116.8(3) no
C(6b) C(7b) H(5b) 116.8(5) no
C(3b) C(4b) H(3b) 120.0(4) no
C(5b) C(4b) H(3b) 120.0(5) no
S(1b) C(13b) H(12b) 109.5(4) no
S(1b) C(13b) H(10b) 109.5(3) no
S(1b) C(13b) H(11b) 109.5(2) no
H(12b) C(13b) H(10b) 109.5(3) no
H(12b) C(13b) H(11b) 109.5(4) no
H(10b) C(13b) H(11b) 109.5(5) no
N(3b) C(12b) H(9b) 119.0(4) no
C(11b) C(12b) H(9b) 119.0(5) no

loop_
_geom_bond_atom_site_label_1
_geom_bond_atom_site_label_2
_geom_bond_distance
_geom_bond_publ_flag
Pd(1) Br(1) 2.4293(7) yes
Pd(1) S(1) 2.2471(11) yes
Pd(1) N(1) 2.005(4) yes
Pd(1) N(3) 2.040(3) yes
Pd(1b) Br(1b) 2.4326(7) yes
Pd(1b) S(1b) 2.2549(10) yes
Pd(1b) N(1b) 2.002(4) yes
Pd(1b) N(3b) 2.041(3) yes
Br(2) C(14) 1.897(3) yes
Br(3) C(17) 1.905(4) yes
S(1) C(1) 1.787(5) yes
S(1) C(13) 1.827(5) yes
S(1b) C(13b) 1.818(5) yes
S(1b) C(1b) 1.789(5) yes
O(1) C(15) 1.275(7) yes
O(2) C(16) 1.224(6) yes
O(3) C(18) 1.275(7) yes
O(4) C(19) 1.228(7) yes
N(1) N(2) 1.378(4) yes
N(1) C(7) 1.283(6) yes
N(2) C(8) 1.358(7) yes
N(3) C(8) 1.344(6) yes
N(3) C(12) 1.350(7) yes
N(1b) N(2b) 1.387(4) yes
N(1b) C(7b) 1.285(7) yes
N(3b) C(8b) 1.351(6) yes
N(3b) C(12b) 1.351(7) yes
N(2b) C(8b) 1.349(7) yes
C(1) C(2) 1.374(6) yes
C(1) C(6) 1.391(6) yes
C(2) C(3) 1.398(8) yes
C(3) C(4) 1.385(6) yes
C(4) C(5) 1.379(6) yes
C(5) C(6) 1.420(8) yes
C(6) C(7) 1.464(5) yes
C(8) C(9) 1.404(5) yes
C(9) C(10) 1.359(8) yes
C(10) C(11) 1.405(8) yes
C(11) C(12) 1.362(5) yes
C(14) C(15) 1.380(7) yes
C(14) C(19) 1.416(8) yes
C(15) C(16) 1.547(5) yes
C(16) C(17) 1.434(8) yes
C(17) C(18) 1.361(8) yes
C(18) C(19) 1.550(5) yes
C(9b) C(10b) 1.362(8) yes
C(9b) C(8b) 1.401(5) yes
C(10b) C(11b) 1.394(7) yes
C(11b) C(12b) 1.364(5) yes
C(2b) C(3b) 1.381(8) yes
C(2b) C(1b) 1.391(6) yes
C(3b) C(4b) 1.379(7) yes
C(5b) C(4b) 1.368(6) yes
C(5b) C(6b) 1.418(8) yes
C(7b) C(6b) 1.464(5) yes
C(6b) C(1b) 1.392(6) yes
O(1) H(13) 1.00(8) no
C(2) H(9) 0.950(4) no
C(3) H(8) 0.950(4) no
C(4) H(7) 0.950(6) no
C(5) H(6) 0.950(4) no
C(7) H(5) 0.950(4) no
C(9) H(4) 0.950(5) no
C(10) H(3) 0.950(4) no
C(11) H(2) 0.950(6) no
C(12) H(1) 0.950(5) no
C(13) H(10) 0.980 no
C(13) H(11) 0.980 no
C(13) H(12) 0.980 no
C(9b) H(6b) 0.950(5) no
C(10b) H(7b) 0.950(4) no
C(11b) H(8b) 0.950(5) no
C(2b) H(1b) 0.950(4) no
C(3b) H(2b) 0.950(4) no
C(5b) H(4b) 0.950(5) no
C(7b) H(5b) 0.950(4) no
C(4b) H(3b) 0.950(6) no
C(13b) H(12b) 0.980(4) no
C(13b) H(10b) 0.980(3) no
C(13b) H(11b) 0.980(5) no
C(12b) H(9b) 0.950(5) no

loop_
_geom_contact_atom_site_label_1
_geom_contact_atom_site_label_2
_geom_contact_distance
_geom_contact_site_symmetry_2
Pd(1) Br(3) 3.3189(7) 1_565
Pd(1b) Pd(1b) 3.5313(6) 3_667
Pd(1b) Br(2) 3.4587(7) .
Pd(1b) N(1b) 3.594(3) 3_667
Br(2) Pd(1b) 3.4587(7) .
Br(2) N(3b) 3.486(4) .
Br(2) C(10b) 3.507(6) 2_657
Br(2) C(11b) 3.501(5) 2_657
Br(3) Pd(1) 3.3189(7) 1_545
Br(3) N(3) 3.477(3) 1_545
Br(1b) C(16) 3.597(3) 1_565
Br(1b) C(7b) 3.406(5) 3_667
S(1) O(4) 3.503(3) .
S(1) N(1) 3.529(3) 7_557
S(1b) O(2) 3.530(3) 1_565
S(1b) N(3b) 3.465(4) 3_667
S(1b) C(8b) 3.506(5) 3_667
O(1) N(1b) 3.503(4) .
O(1) N(1b) 3.364(5) 3_657
O(1) N(2b) 2.580(5) 3_657
O(1) C(7b) 3.468(6) .
O(1) C(7b) 3.190(4) 3_657
O(1) C(8b) 3.587(7) 3_657
O(1) C(13b) 3.392(5) .
O(2) S(1b) 3.530(3) 1_545
O(2) N(2b) 3.258(5) 3_657
O(2) C(3) 3.356(5) 4_554
O(2) C(10) 3.283(5) 6_546
O(2) C(11) 3.264(5) 6_546
O(2) C(9b) 3.259(7) 3_657
O(2) C(8b) 3.482(7) 3_657
O(3) N(1) 3.332(5) 7_557
O(3) N(2) 2.584(6) 7_557
O(3) C(6) 3.580(6) 1_545
O(3) C(7) 3.488(6) 1_545
O(3) C(7) 3.146(5) 7_557
O(3) C(13) 3.431(5) 1_545
O(4) S(1) 3.503(3) .
O(4) N(2) 3.248(5) 7_557
O(4) C(8) 3.530(7) 7_557
O(4) C(9) 3.313(8) 7_557
O(4) C(10b) 3.492(5) 2_657
O(4) C(3b) 3.296(5) 4_555
O(4) C(4b) 3.378(5) 4_555
N(1) S(1) 3.529(3) 7_557
N(1) O(3) 3.332(5) 7_557
N(2) O(3) 2.584(6) 7_557
N(2) O(4) 3.248(5) 7_557
N(2) C(7) 3.448(5) 7_567
N(2) C(18) 3.459(7) 7_557
N(3) Br(3) 3.477(3) 1_565
N(3) C(1) 3.452(6) 7_557
N(3) C(2) 3.371(5) 7_557
N(1b) Pd(1b) 3.594(3) 3_667
N(1b) O(1) 3.503(4) .
N(1b) O(1) 3.364(5) 3_657
N(3b) Br(2) 3.486(4) .
N(3b) S(1b) 3.465(4) 3_667
N(3b) C(1b) 3.406(5) 3_667
N(2b) O(1) 2.580(5) 3_657
N(2b) O(2) 3.258(5) 3_657
N(2b) C(15) 3.424(7) 3_657
N(2b) C(7b) 3.418(5) 3_657
C(1) N(3) 3.452(6) 7_557
C(2) N(3) 3.371(5) 7_557
C(2) C(11) 3.582(8) 7_557
C(2) C(12) 3.321(7) 7_557
C(3) O(2) 3.356(5) 4_555
C(3) C(11) 3.498(6) 7_557
C(3) C(12) 3.407(6) 7_557
C(5) C(8) 3.587(6) 7_567
C(5) C(9) 3.457(6) 7_567
C(6) O(3) 3.580(6) 1_565
C(7) O(3) 3.488(6) 1_565
C(7) O(3) 3.146(5) 7_557
C(7) N(2) 3.448(5) 7_567
C(8) O(4) 3.530(7) 7_557
C(8) C(5) 3.587(6) 7_567
C(9) O(4) 3.313(8) 7_557
C(9) C(5) 3.457(6) 7_567
C(10) O(2) 3.283(5) 6_556
C(11) O(2) 3.264(5) 6_556
C(11) C(2) 3.582(8) 7_557
C(11) C(3) 3.498(6) 7_557
C(12) C(2) 3.321(7) 7_557
C(12) C(3) 3.407(6) 7_557
C(13) O(3) 3.431(5) 1_565
C(15) N(2b) 3.424(7) 3_657
C(16) Br(1b) 3.597(3) 1_545
C(18) N(2) 3.459(7) 7_557
C(9b) O(2) 3.259(7) 3_657
C(9b) C(5b) 3.340(6) 3_657
C(9b) C(4b) 3.544(7) 3_657
C(10b) Br(2) 3.507(6) 2_657
C(10b) O(4) 3.492(5) 2_657
C(11b) Br(2) 3.501(5) 2_657
C(11b) C(2b) 3.469(7) 3_667
C(11b) C(3b) 3.587(6) 3_667
C(2b) C(11b) 3.469(7) 3_667
C(2b) C(12b) 3.374(7) 3_667
C(3b) O(4) 3.296(5) 4_554
C(3b) C(11b) 3.587(6) 3_667
C(5b) C(9b) 3.340(6) 3_657
C(7b) Br(1b) 3.406(5) 3_667
C(7b) O(1) 3.468(6) .
C(7b) O(1) 3.190(4) 3_657
C(7b) N(2b) 3.418(5) 3_657
C(8b) S(1b) 3.506(5) 3_667
C(8b) O(1) 3.587(7) 3_657
C(8b) O(2) 3.482(7) 3_657
C(4b) O(4) 3.378(5) 4_554
C(4b) C(9b) 3.544(7) 3_657
C(13b) O(1) 3.392(5) .
C(12b) C(2b) 3.374(7) 3_667
C(12b) C(1b) 3.411(7) 3_667
C(1b) N(3b) 3.406(5) 3_667
C(1b) C(12b) 3.411(7) 3_667
Br(1) H(2) 3.2709(5) 6_546
Br(1) H(7) 3.5825(6) 4_564
Br(1) H(12b) 3.5195(6) .
Br(1) H(10b) 3.4232(6) .
Br(1) H(11b) 3.4258(5) .
Br(2) H(11) 3.015 .
Br(2) H(3b) 3.2601(5) 4_555
Br(2) H(4b) 3.1507(4) 3_657
Br(2) H(5b) 3.3621(6) 3_657
Br(2) H(7b) 3.0619(7) 2_657
Br(2) H(8b) 3.0758(5) 2_657
Br(2) H(11b) 3.3556(4) .
Br(3) H(2) 2.9962(5) 6_546
Br(3) H(5) 3.4625(6) 7_557
Br(3) H(6) 3.2136(4) 7_557
Br(3) H(7) 3.2993(5) 4_554
Br(3) H(8) 3.1089(7) 4_554
Br(3) H(10) 2.943 1_545
Br(3) H(10b) 3.0699(5) 1_545
Br(1b) H(10) 3.534 .
Br(1b) H(11) 3.491 .
Br(1b) H(5b) 3.4285(5) 3_667
Br(1b) H(8b) 3.2344(6) 2_657
S(1b) H(8) 3.5826(9) 4_564
O(1) H(3) 3.414(2) 6_546
O(1) H(5b) 2.423(2) 3_657
O(1) H(6b) 3.244(3) 3_657
O(1) H(12b) 2.645(2) .
O(1) H(11b) 3.446(3) .
O(2) H(2) 2.919(3) 6_546
O(2) H(3) 2.918(2) 6_546
O(2) H(8) 2.472(2) 4_554
O(2) H(6b) 2.808(4) 3_657
O(2) H(10b) 3.401(2) 1_545
O(3) H(4) 3.326(3) 7_557
O(3) H(5) 2.387(2) 7_557
O(3) H(10) 2.621 1_545
O(3) H(12) 3.540 1_545
O(3) H(14) 1.27(7) .
O(3) H(2b) 3.239(2) 4_555
O(4) H(4) 2.807(4) 7_557
O(4) H(11) 3.326 .
O(4) H(14) 2.50(5) .
O(4) H(2b) 2.812(2) 4_555
O(4) H(3b) 2.974(2) 4_555
O(4) H(7b) 2.611(2) 2_657
N(1) H(5) 3.207(3) 7_567
N(1) H(14) 2.29(5) 7_557
N(2) H(5) 3.107(3) 7_567
N(2) H(6) 3.298(4) 7_567
N(2) H(14) 1.34(7) 7_557
N(3) H(9) 3.408(3) 7_557
N(3) H(14) 3.58(7) 7_557
N(1b) H(13) 2.58(7) 3_657
N(1b) H(5b) 3.379(3) 3_657
N(2b) H(13) 1.61(8) 3_657
N(2b) H(5b) 3.122(3) 3_657
C(2) H(1b) 3.060(4) 4_565
C(2) H(7b) 3.359(5) 2_657
C(3) H(1) 3.438(4) 7_557
C(3) H(1b) 2.693(5) 4_565
C(3) H(10b) 3.033(4) 4_565
C(4) H(1) 3.293(6) 4_565
C(4) H(4) 3.499(5) 7_567
C(4) H(1b) 3.303(5) 4_565
C(4) H(10b) 3.143(4) 4_565
C(5) H(2) 3.539(6) 4_565
C(5) H(4) 3.404(4) 7_567
C(6) H(14) 3.54(6) 1_565
C(7) H(5) 3.262(5) 7_567
C(7) H(14) 3.39(5) 1_565
C(7) H(14) 2.53(4) 7_557
C(8) H(6) 3.153(4) 7_567
C(8) H(9) 3.358(4) 7_557
C(8) H(14) 2.40(7) 7_557
C(9) H(6) 3.298(4) 7_567
C(9) H(9) 3.298(4) 7_557
C(9) H(14) 2.88(6) 7_557
C(10) H(7) 3.549(4) 7_567
C(10) H(9) 3.353(5) 7_557
C(10) H(6b) 3.357(5) 8_454
C(10) H(12b) 3.385(4) 6_556
C(11) H(8) 3.333(4) 7_557
C(11) H(9) 3.467(6) 7_557
C(12) H(7) 3.175(6) 4_564
C(12) H(9) 3.458(5) 7_557
C(13) H(7b) 3.207(4) 2_657
C(13) H(8b) 3.424(3) 2_657
C(13) H(11b) 3.137(6) .
C(14) H(11) 3.311 .
C(14) H(3b) 3.474(4) 4_555
C(14) H(5b) 3.412(5) 3_657
C(14) H(11b) 3.546(4) .
C(15) H(3) 3.562(4) 6_546
C(15) H(5b) 2.966(4) 3_657
C(15) H(12b) 3.062(4) .
C(16) H(2) 2.996(3) 6_546
C(16) H(3) 3.247(4) 6_546
C(16) H(8) 3.430(4) 4_554
C(17) H(2) 3.038(4) 6_546
C(17) H(5) 3.491(5) 7_557
C(17) H(10) 3.055 1_545
C(17) H(14) 3.36(8) .
C(18) H(5) 3.001(4) 7_557
C(18) H(10) 2.931 1_545
C(18) H(14) 2.17(8) .
C(18) H(2b) 3.445(4) 4_555
C(19) H(11) 3.459 .
C(19) H(14) 2.72(7) .
C(19) H(2b) 3.165(4) 4_555
C(19) H(3b) 3.293(3) 4_555
C(19) H(7b) 3.532(4) 2_657
C(9b) H(9) 3.226(4) 2_657
C(9b) H(13) 2.94(8) 3_657
C(9b) H(4b) 3.284(4) 3_657
C(10b) H(9) 2.903(5) 2_657
C(10b) H(12) 3.093 2_657
C(10b) H(3b) 3.472(4) 3_657
C(11b) H(12) 3.124 2_657
C(11b) H(1b) 3.507(5) 3_667
C(11b) H(9b) 3.170(6) 2_657
C(2b) H(4) 3.199(4) 6_546
C(2b) H(8) 3.538(5) 4_564
C(2b) H(9b) 3.539(5) 3_667
C(3b) H(4) 2.940(5) 6_546
C(3b) H(12) 3.566 4_564
C(3b) H(8b) 3.461(5) 3_667
C(3b) H(9b) 3.561(4) 3_667
C(5b) H(6b) 3.188(5) 3_657
C(5b) H(9b) 3.420(4) 3_667
C(7b) H(13) 3.30(7) .
C(7b) H(13) 2.74(6) 3_657
C(7b) H(5b) 3.576(5) 3_657
C(8b) H(13) 2.60(9) 3_657
C(8b) H(4b) 3.397(4) 3_657
C(4b) H(6b) 3.303(5) 3_657
C(4b) H(7b) 3.599(4) 3_657
C(4b) H(9b) 3.493(4) 3_667
C(13b) H(3) 3.337(4) 6_546
C(13b) H(7) 3.565(3) 4_564
C(13b) H(8) 3.305(4) 4_564
C(13b) H(11) 3.334 .
C(6b) H(13) 3.48(8) .
C(6b) H(6b) 3.557(4) 3_657
C(6b) H(9b) 3.446(5) 3_667
C(12b) H(8b) 3.137(6) 2_657
C(12b) H(9b) 3.224(6) 2_657
C(1b) H(9b) 3.481(6) 3_667
H(1) C(3) 3.438(4) 7_557
H(1) C(4) 3.293(6) 4_564
H(1) H(6) 3.218 4_564
H(1) H(7) 2.565 4_564
H(2) Br(1) 3.2709(5) 6_556
H(2) Br(3) 2.9962(5) 6_556
H(2) O(2) 2.919(3) 6_556
H(2) C(5) 3.539(6) 4_564
H(2) C(16) 2.996(3) 6_556
H(2) C(17) 3.038(4) 6_556
H(2) H(6) 2.995 4_564
H(2) H(8) 3.293 7_557
H(3) O(1) 3.414(2) 6_556
H(3) O(2) 2.918(2) 6_556
H(3) C(15) 3.562(4) 6_556
H(3) C(16) 3.247(4) 6_556
H(3) C(13b) 3.337(4) 6_556
H(3) H(7) 3.543 7_567
H(3) H(6b) 2.972 8_454
H(3) H(12b) 2.500 6_556
H(3) H(10b) 3.360 6_556
H(4) O(3) 3.326(3) 7_557
H(4) O(4) 2.807(4) 7_557
H(4) C(4) 3.499(5) 7_567
H(4) C(5) 3.404(4) 7_567
H(4) C(2b) 3.199(4) 6_556
H(4) C(3b) 2.940(5) 6_556
H(4) H(6) 3.497 7_567
H(4) H(14) 2.61(6) 7_557
H(4) H(1b) 3.145 6_556
H(4) H(2b) 2.690 6_556
H(4) H(6b) 3.534 8_454
H(5) Br(3) 3.4625(6) 7_557
H(5) O(3) 2.387(2) 7_557
H(5) N(1) 3.207(3) 7_567
H(5) N(2) 3.107(3) 7_567
H(5) C(7) 3.262(5) 7_567
H(5) C(17) 3.491(5) 7_557
H(5) C(18) 3.001(4) 7_557
H(5) H(5) 3.118 7_567
H(5) H(14) 3.41(6) 1_565
H(5) H(14) 2.11(4) 7_557
H(6) Br(3) 3.2136(4) 7_557
H(6) N(2) 3.298(4) 7_567
H(6) C(8) 3.153(4) 7_567
H(6) C(9) 3.298(4) 7_567
H(6) H(1) 3.218 4_565
H(6) H(2) 2.995 4_565
H(6) H(4) 3.497 7_567
H(7) Br(1) 3.5825(6) 4_565
H(7) Br(3) 3.2993(5) 4_555
H(7) C(10) 3.549(4) 7_567
H(7) C(12) 3.175(6) 4_565
H(7) C(13b) 3.565(3) 4_565
H(7) H(1) 2.565 4_565
H(7) H(3) 3.543 7_567
H(7) H(1b) 3.600 4_565
H(7) H(10b) 2.676 4_565
H(8) Br(3) 3.1089(7) 4_555
H(8) S(1b) 3.5826(9) 4_565
H(8) O(2) 2.472(2) 4_555
H(8) C(11) 3.333(4) 7_557
H(8) C(16) 3.430(4) 4_555
H(8) C(2b) 3.538(5) 4_565
H(8) C(13b) 3.305(4) 4_565
H(8) H(2) 3.293 7_557
H(8) H(1b) 2.623 4_565
H(8) H(10b) 2.467 4_565
H(9) N(3) 3.408(3) 7_557
H(9) C(8) 3.358(4) 7_557
H(9) C(9) 3.298(4) 7_557
H(9) C(10) 3.353(5) 7_557
H(9) C(11) 3.467(6) 7_557
H(9) C(12) 3.458(5) 7_557
H(9) C(9b) 3.226(4) 2_657
H(9) C(10b) 2.903(5) 2_657
H(9) H(1b) 3.226 4_565
H(9) H(6b) 3.083 2_657
H(9) H(7b) 2.506 2_657
H(10) Br(3) 2.943 1_565
H(10) Br(1b) 3.534 .
H(10) O(3) 2.621 1_565
H(10) C(17) 3.055 1_565
H(10) C(18) 2.931 1_565
H(10) H(2b) 3.507 4_565
H(10) H(11b) 3.039 .
H(11) Br(2) 3.015 .
H(11) Br(1b) 3.491 .
H(11) O(4) 3.326 .
H(11) C(14) 3.311 .
H(11) C(19) 3.459 .
H(11) C(13b) 3.334 .
H(11) H(7b) 3.110 2_657
H(11) H(8b) 3.295 2_657
H(11) H(11b) 2.391 .
H(12) O(3) 3.540 1_565
H(12) C(10b) 3.093 2_657
H(12) C(11b) 3.124 2_657
H(12) C(3b) 3.566 4_565
H(12) H(1b) 3.538 4_565
H(12) H(2b) 2.910 4_565
H(12) H(7b) 2.648 2_657
H(12) H(8b) 2.698 2_657
H(13) N(1b) 2.58(7) 3_657
H(13) N(2b) 1.61(8) 3_657
H(13) C(9b) 2.94(8) 3_657
H(13) C(7b) 3.30(7) .
H(13) C(7b) 2.74(6) 3_657
H(13) C(8b) 2.60(9) 3_657
H(13) C(6b) 3.48(8) .
H(13) H(5b) 3.45(8) .
H(13) H(5b) 2.23(6) 3_657
H(13) H(6b) 2.58(8) 3_657
H(13) H(12b) 3.33(6) .
H(14) O(3) 1.27(7) .
H(14) O(4) 2.50(5) .
H(14) N(1) 2.29(5) 7_557
H(14) N(2) 1.34(7) 7_557
H(14) N(3) 3.58(7) 7_557
H(14) C(6) 3.54(6) 1_545
H(14) C(7) 3.39(5) 1_545
H(14) C(7) 2.53(5) 7_557
H(14) C(8) 2.40(7) 7_557
H(14) C(9) 2.88(6) 7_557
H(14) C(17) 3.36(8) .
H(14) C(18) 2.17(8) .
H(14) C(19) 2.72(7) .
H(14) H(4) 2.61(6) 7_557
H(14) H(5) 3.41(6) 1_545
H(14) H(5) 2.11(5) 7_557
H(14) H(2b) 3.54(5) 4_555
H(1b) C(2) 3.060(4) 4_564
H(1b) C(3) 2.693(5) 4_564
H(1b) C(4) 3.303(5) 4_564
H(1b) C(11b) 3.507(5) 3_667
H(1b) H(4) 3.145 6_546
H(1b) H(7) 3.600 4_564
H(1b) H(8) 2.623 4_564
H(1b) H(9) 3.226 4_564
H(1b) H(12) 3.538 4_564
H(2b) O(3) 3.239(2) 4_554
H(2b) O(4) 2.812(2) 4_554
H(2b) C(18) 3.445(4) 4_554
H(2b) C(19) 3.165(4) 4_554
H(2b) H(4) 2.690 6_546
H(2b) H(10) 3.507 4_564
H(2b) H(12) 2.910 4_564
H(2b) H(14) 3.54(4) 4_554
H(2b) H(8b) 3.413 3_667
H(3b) Br(2) 3.2601(5) 4_554
H(3b) O(4) 2.974(2) 4_554
H(3b) C(14) 3.474(4) 4_554
H(3b) C(19) 3.293(3) 4_554
H(3b) C(10b) 3.472(4) 3_657
H(3b) H(4b) 3.181 2_656
H(3b) H(6b) 3.576 3_657
H(3b) H(7b) 3.249 3_657
H(4b) Br(2) 3.1507(4) 3_657
H(4b) C(9b) 3.284(4) 3_657
H(4b) C(8b) 3.397(4) 3_657
H(4b) H(3b) 3.181 2_656
H(4b) H(6b) 3.397 3_657
H(5b) Br(2) 3.3621(6) 3_657
H(5b) Br(1b) 3.4285(5) 3_667
H(5b) O(1) 2.423(2) 3_657
H(5b) N(1b) 3.379(3) 3_657
H(5b) N(2b) 3.122(3) 3_657
H(5b) C(14) 3.412(5) 3_657
H(5b) C(15) 2.966(4) 3_657
H(5b) C(7b) 3.576(5) 3_657
H(5b) H(13) 3.45(8) .
H(5b) H(13) 2.23(6) 3_657
H(5b) H(5b) 3.487 3_657
H(6b) O(1) 3.244(3) 3_657
H(6b) O(2) 2.808(4) 3_657
H(6b) C(10) 3.357(5) 8_555
H(6b) C(5b) 3.188(5) 3_657
H(6b) C(4b) 3.303(5) 3_657
H(6b) C(6b) 3.557(4) 3_657
H(6b) H(3) 2.972 8_555
H(6b) H(4) 3.534 8_555
H(6b) H(9) 3.083 2_657
H(6b) H(13) 2.58(8) 3_657
H(6b) H(3b) 3.576 3_657
H(6b) H(4b) 3.397 3_657
H(7b) Br(2) 3.0619(7) 2_657
H(7b) O(4) 2.611(2) 2_657
H(7b) C(2) 3.359(5) 2_657
H(7b) C(13) 3.207(4) 2_657
H(7b) C(19) 3.532(4) 2_657
H(7b) C(4b) 3.599(4) 3_657
H(7b) H(9) 2.506 2_657
H(7b) H(11) 3.110 2_657
H(7b) H(12) 2.648 2_657
H(7b) H(3b) 3.249 3_657
H(8b) Br(2) 3.0758(5) 2_657
H(8b) Br(1b) 3.2344(6) 2_657
H(8b) C(13) 3.424(3) 2_657
H(8b) C(3b) 3.461(5) 3_667
H(8b) C(12b) 3.137(6) 2_657
H(8b) H(11) 3.295 2_657
H(8b) H(12) 2.698 2_657
H(8b) H(2b) 3.413 3_667
H(8b) H(9b) 2.607 2_657
H(9b) C(11b) 3.170(6) 2_657
H(9b) C(2b) 3.539(5) 3_667
H(9b) C(3b) 3.561(4) 3_667
H(9b) C(5b) 3.420(4) 3_667
H(9b) C(4b) 3.493(4) 3_667
H(9b) C(6b) 3.446(5) 3_667
H(9b) C(12b) 3.224(6) 2_657
H(9b) C(1b) 3.481(6) 3_667
H(9b) H(8b) 2.607 2_657
H(9b) H(9b) 2.701 2_657
H(12b) Br(1) 3.5195(6) .
H(12b) O(1) 2.645(2) .
H(12b) C(10) 3.385(4) 6_546
H(12b) C(15) 3.062(4) .
H(12b) H(3) 2.500 6_546
H(12b) H(13) 3.33(6) .
H(10b) Br(1) 3.4232(6) .
H(10b) Br(3) 3.0699(5) 1_565
H(10b) O(2) 3.401(2) 1_565
H(10b) C(3) 3.033(4) 4_564
H(10b) C(4) 3.143(4) 4_564
H(10b) H(3) 3.360 6_546
H(10b) H(7) 2.676 4_564
H(10b) H(8) 2.467 4_564
H(11b) Br(1) 3.4258(5) .
H(11b) Br(2) 3.3556(4) .
H(11b) O(1) 3.446(3) .
H(11b) C(13) 3.137(6) .
H(11b) C(14) 3.546(4) .
H(11b) H(10) 3.039 .
H(11b) H(11) 2.391 .

loop_
_geom_torsion_atom_site_label_1
_geom_torsion_atom_site_label_2
_geom_torsion_atom_site_label_3
_geom_torsion_atom_site_label_4
_geom_torsion
Br(1) Pd(1) S(1) C(1) -179.58(18)
Br(1) Pd(1) S(1) C(13) 74.49(17)
Br(1) Pd(1) N(1) N(2) -2(2)
Br(1) Pd(1) N(1) C(7) 180(2)
Br(1) Pd(1) N(3) C(8) 176.7(3)
Br(1) Pd(1) N(3) C(12) -4.2(4)
S(1) Pd(1) N(1) N(2) -177.8(2)
S(1) Pd(1) N(1) C(7) 4.1(4)
N(1) Pd(1) S(1) C(1) 0.2(2)
N(1) Pd(1) S(1) C(13) -105.7(2)
S(1) Pd(1) N(3) C(8) 17(2)
S(1) Pd(1) N(3) C(12) -163.9(18)
N(3) Pd(1) S(1) C(1) -20(2)
N(3) Pd(1) S(1) C(13) -126(2)
N(1) Pd(1) N(3) C(8) -3.2(3)
N(1) Pd(1) N(3) C(12) 175.9(4)
N(3) Pd(1) N(1) N(2) 1.2(3)
N(3) Pd(1) N(1) C(7) -176.8(4)
Br(1b) Pd(1b) S(1b) C(13b) -72.30(17)
Br(1b) Pd(1b) S(1b) C(1b) -179.70(18)
Br(1b) Pd(1b) N(1b) N(2b) -22(2)
Br(1b) Pd(1b) N(1b) C(7b) 156.8(16)
Br(1b) Pd(1b) N(3b) C(8b) 176.4(3)
Br(1b) Pd(1b) N(3b) C(12b) 0.8(4)
S(1b) Pd(1b) N(1b) N(2b) -177.8(2)
S(1b) Pd(1b) N(1b) C(7b) 1.3(4)
N(1b) Pd(1b) S(1b) C(13b) 106.4(2)
N(1b) Pd(1b) S(1b) C(1b) -1.0(2)
S(1b) Pd(1b) N(3b) C(8b) -8(2)
S(1b) Pd(1b) N(3b) C(12b) 176(2)
N(3b) Pd(1b) S(1b) C(13b) 112(2)
N(3b) Pd(1b) S(1b) C(1b) 5(2)
N(1b) Pd(1b) N(3b) C(8b) -2.3(3)
N(1b) Pd(1b) N(3b) C(12b) -177.8(4)
N(3b) Pd(1b) N(1b) N(2b) 2.5(3)
N(3b) Pd(1b) N(1b) C(7b) -178.4(4)
Pd(1) S(1) C(1) C(2) 174.0(3)
Pd(1) S(1) C(1) C(6) -3.5(4)
C(13) S(1) C(1) C(2) -77.4(4)
C(13) S(1) C(1) C(6) 105.1(4)
Pd(1b) S(1b) C(1b) C(2b) -178.4(3)
Pd(1b) S(1b) C(1b) C(6b) -1.2(5)
C(13b) S(1b) C(1b) C(2b) 71.7(4)
C(13b) S(1b) C(1b) C(6b) -111.0(4)
Pd(1) N(1) N(2) C(8) 1.0(5)
Pd(1) N(1) C(7) C(6) -5.6(7)
N(2) N(1) C(7) C(6) 176.4(4)
C(7) N(1) N(2) C(8) 179.3(4)
N(1) N(2) C(8) N(3) -4.0(6)
N(1) N(2) C(8) C(9) 177.1(4)
Pd(1) N(3) C(8) N(2) 4.8(5)
Pd(1) N(3) C(8) C(9) -176.3(3)
Pd(1) N(3) C(12) C(11) -180.0(2)
C(8) N(3) C(12) C(11) -0.9(7)
C(12) N(3) C(8) N(2) -174.4(4)
C(12) N(3) C(8) C(9) 4.5(7)
Pd(1b) N(1b) N(2b) C(8b) -2.4(5)
Pd(1b) N(1b) C(7b) C(6b) 0.9(7)
N(2b) N(1b) C(7b) C(6b) 180.0(3)
C(7b) N(1b) N(2b) C(8b) 178.3(4)
Pd(1b) N(3b) C(8b) N(2b) 1.7(5)
Pd(1b) N(3b) C(8b) C(9b) -176.4(3)
Pd(1b) N(3b) C(12b) C(11b) 174.1(3)
C(8b) N(3b) C(12b) C(11b) -1.2(7)
C(12b) N(3b) C(8b) N(2b) 177.8(4)
C(12b) N(3b) C(8b) C(9b) -0.4(7)
N(1b) N(2b) C(8b) N(3b) 0.4(6)
N(1b) N(2b) C(8b) C(9b) 178.6(4)
S(1) C(1) C(2) C(3) 179.8(3)
S(1) C(1) C(6) C(5) -179.6(3)
S(1) C(1) C(6) C(7) 3.8(7)
C(2) C(1) C(6) C(5) 3.0(7)
C(2) C(1) C(6) C(7) -173.6(4)
C(6) C(1) C(2) C(3) -2.5(7)
C(1) C(2) C(3) C(4) 0.3(7)
C(2) C(3) C(4) C(5) 1.3(7)
C(3) C(4) C(5) C(6) -0.7(7)
C(4) C(5) C(6) C(1) -1.4(7)
C(4) C(5) C(6) C(7) 175.7(4)
C(1) C(6) C(7) N(1) 1.1(8)
C(5) C(6) C(7) N(1) -175.6(4)
N(2) C(8) C(9) C(10) 174.9(4)
N(3) C(8) C(9) C(10) -4.0(7)
C(8) C(9) C(10) C(11) -0.0(6)
C(9) C(10) C(11) C(12) 3.4(7)
C(10) C(11) C(12) N(3) -3.1(7)
Br(2) C(14) C(15) O(1) -3.1(5)
Br(2) C(14) C(15) C(16) 176.8(2)
Br(2) C(14) C(19) O(4) 3.3(5)
Br(2) C(14) C(19) C(18) -176.4(2)
C(15) C(14) C(19) O(4) -175.0(3)
C(15) C(14) C(19) C(18) 5.3(5)
C(19) C(14) C(15) O(1) 175.2(3)
C(19) C(14) C(15) C(16) -4.9(5)
O(1) C(15) C(16) O(2) 4.5(5)
O(1) C(15) C(16) C(17) -176.3(3)
C(14) C(15) C(16) O(2) -175.4(3)
C(14) C(15) C(16) C(17) 3.8(5)
O(2) C(16) C(17) Br(3) -2.2(5)
O(2) C(16) C(17) C(18) 175.2(4)
C(15) C(16) C(17) Br(3) 178.7(2)
C(15) C(16) C(17) C(18) -3.9(5)
Br(3) C(17) C(18) O(3) 2.7(5)
Br(3) C(17) C(18) C(19) -178.1(2)
C(16) C(17) C(18) O(3) -174.7(3)
C(16) C(17) C(18) C(19) 4.6(6)
O(3) C(18) C(19) O(4) -5.3(5)
O(3) C(18) C(19) C(14) 174.4(3)
C(17) C(18) C(19) O(4) 175.3(3)
C(17) C(18) C(19) C(14) -4.9(5)
C(10b) C(9b) C(8b) N(3b) 2.6(7)
C(10b) C(9b) C(8b) N(2b) -175.5(4)
C(8b) C(9b) C(10b) C(11b) -3.3(7)
C(9b) C(10b) C(11b) C(12b) 1.9(7)
C(10b) C(11b) C(12b) N(3b) 0.4(7)
C(3b) C(2b) C(1b) S(1b) 176.7(4)
C(3b) C(2b) C(1b) C(6b) -0.7(7)
C(1b) C(2b) C(3b) C(4b) -0.4(8)
C(2b) C(3b) C(4b) C(5b) 0.6(8)
C(4b) C(5b) C(6b) C(7b) 178.8(4)
C(4b) C(5b) C(6b) C(1b) -1.4(7)
C(6b) C(5b) C(4b) C(3b) 0.3(8)
N(1b) C(7b) C(6b) C(5b) 175.5(4)
N(1b) C(7b) C(6b) C(1b) -4.2(8)
C(5b) C(6b) C(1b) S(1b) -175.6(3)
C(5b) C(6b) C(1b) C(2b) 1.6(7)
C(7b) C(6b) C(1b) S(1b) 4.2(8)
C(7b) C(6b) C(1b) C(2b) -178.7(5)
